data_4346373
loop_
_publ_author_name
'Behrle, Andrew C.'
'Kerridge, Andrew'
'Walensky, Justin R.'

_publ_section_title
;
 Dithio- and Diselenophosphinate Thorium(IV) and Uranium(IV) Complexes:
 Molecular and Electronic Structures, Spectroscopy, and Transmetalation
 Reactivity.
;
_journal_issue 24
_journal_name_full 'Inorganic chemistry'
_journal_page_first 11625
_journal_page_last 11636
_journal_paper_doi 10.1021/acs.inorgchem.5b01342
_journal_volume 54
_journal_year 2015
_chemical_formula_moiety 'C24 H54 Cl P3 Se6 U'
_chemical_formula_sum 'C24 H54 Cl P3 Se6 U'
_chemical_formula_weight 1182.82
_space_group_crystal_system orthorhombic
_space_group_IT_number 19
_space_group_name_Hall 'P 2ac 2ab'
_space_group_name_H-M_alt 'P 21 21 21'
_symmetry_cell_setting orthorhombic
_symmetry_Int_Tables_number 19
_symmetry_space_group_name_H-M 'P 21 21 21'
_atom_sites_solution_hydrogens geom
_audit_creation_method SHELXL-2014/7
_cell_angle_alpha 90
_cell_angle_beta 90
_cell_angle_gamma 90
_cell_formula_units_Z 4
_cell_length_a 10.7542(15)
_cell_length_b 16.203(2)
_cell_length_c 22.059(3)
_cell_measurement_reflns_used 9956
_cell_measurement_temperature 100(2)
_cell_measurement_theta_max 24.74
_cell_measurement_theta_min 2.27
_cell_volume 3843.8(9)
_computing_cell_refinement 'APEX2 (Bruker AXS, 2008)'
_computing_data_collection 'APEX2 (Bruker AXS, 2008)'
_computing_data_reduction 'APEX2 (Bruker AXS, 2008)'
_computing_molecular_graphics 'X-SEED, Barbour, 2001'
_computing_publication_material 'CIFTAB (Sheldrick, 2013)'
_computing_structure_refinement 'SHELXL-2013 (Sheldrick, 2013)'
_computing_structure_solution 'SHELXS-2013 (Sheldrick, 2013)'
_diffrn_ambient_temperature 100(2)
_diffrn_measured_fraction_theta_full 1.000
_diffrn_measured_fraction_theta_max 1.000
_diffrn_measurement_device_type 'Bruker APEXII CCD area detector'
_diffrn_measurement_method 'omega scans'
_diffrn_radiation_type MoK\a
_diffrn_radiation_wavelength 0.71073
_diffrn_reflns_av_R_equivalents 0.0354
_diffrn_reflns_av_unetI/netI 0.0321
_diffrn_reflns_Laue_measured_fraction_full 1.000
_diffrn_reflns_Laue_measured_fraction_max 1.000
_diffrn_reflns_limit_h_max 12
_diffrn_reflns_limit_h_min -12
_diffrn_reflns_limit_k_max 19
_diffrn_reflns_limit_k_min -19
_diffrn_reflns_limit_l_max 25
_diffrn_reflns_limit_l_min -25
_diffrn_reflns_number 37101
_diffrn_reflns_point_group_measured_fraction_full 1.000
_diffrn_reflns_point_group_measured_fraction_max 1.000
_diffrn_reflns_theta_full 24.759
_diffrn_reflns_theta_max 24.759
_diffrn_reflns_theta_min 1.559
_diffrn_standards_decay_% 0.0
_exptl_absorpt_coefficient_mu 10.112
_exptl_absorpt_correction_T_max 0.37
_exptl_absorpt_correction_T_min 0.18
_exptl_absorpt_correction_type multi-scan
_exptl_absorpt_process_details
;
 Data were corrected for decay and absorption using the program SADABS 
 (Sheldrick, G. M. (2003). SADABS. Version 2.10. University of
 G\"ottingen, Germany).
;
_exptl_crystal_colour red
_exptl_crystal_density_diffrn 2.044
_exptl_crystal_description prism
_exptl_crystal_F_000 2224
_exptl_crystal_size_max 0.250
_exptl_crystal_size_mid 0.125
_exptl_crystal_size_min 0.125
_refine_diff_density_max 0.700
_refine_diff_density_min -0.281
_refine_diff_density_rms 0.085
_refine_ls_abs_structure_details
;
 Refined as an inversion twin.
;
_refine_ls_abs_structure_Flack 0.101(5)
_refine_ls_extinction_method none
_refine_ls_goodness_of_fit_ref 0.650
_refine_ls_hydrogen_treatment constr
_refine_ls_matrix_type full
_refine_ls_number_parameters 335
_refine_ls_number_reflns 6578
_refine_ls_number_restraints 0
_refine_ls_restrained_S_all 0.650
_refine_ls_R_factor_all 0.0208
_refine_ls_R_factor_gt 0.0175
_refine_ls_shift/su_max 0.001
_refine_ls_shift/su_mean 0.000
_refine_ls_structure_factor_coef Fsqd
_refine_ls_weighting_details 'w=1/[\s^2^(Fo^2^)+(0.0243P)^2^+20.9878P] where P=(Fo^2^+2Fc^2^)/3'
_refine_ls_weighting_scheme calc
_refine_ls_wR_factor_gt 0.0391
_refine_ls_wR_factor_ref 0.0408
_reflns_Friedel_coverage 0.781
_reflns_Friedel_fraction_full 1.000
_reflns_Friedel_fraction_max 1.000
_reflns_number_gt 6167
_reflns_number_total 6578
_reflns_threshold_expression 'I > 2\s(I)'
_cod_data_source_file ic5b01342_si_003.cif
_cod_data_source_block U[Se2PtBu2]3Cl
_cod_original_cell_volume 3843.9(9)
_cod_database_code 4346373
_shelx_shelxl_version_number 2014/7
_shelx_space_group_comment
;
The symmetry employed for this shelxl refinement is uniquely defined
by the following loop, which should always be used as a source of
symmetry information in preference to the above space-group names.
They are only intended as comments.
;
_shelx_estimated_absorpt_t_min 0.187
_shelx_estimated_absorpt_t_max 0.365

loop_
_space_group_symop_operation_xyz
'x, y, z'
'-x+1/2, -y, z+1/2'
'x+1/2, -y+1/2, -z'
'-x, y+1/2, -z+1/2'

loop_
_atom_site_label
_atom_site_type_symbol
_atom_site_fract_x
_atom_site_fract_y
_atom_site_fract_z
_atom_site_U_iso_or_equiv
_atom_site_adp_type
_atom_site_occupancy
_atom_site_site_symmetry_order
_atom_site_calc_flag
_atom_site_refinement_flags_posn
_atom_site_refinement_flags_adp
U1 U 0.60640(2) -0.00084(2) 0.08685(2) 0.01265(6) Uani 1 1 d . .
Se3 Se 0.61145(6) -0.00274(5) -0.04809(2) 0.02356(13) Uani 1 1 d . .
Se1 Se 0.45163(5) 0.01113(4) 0.19719(2) 0.01492(13) Uani 1 1 d . .
Se5 Se 0.75865(6) -0.11394(4) 0.15942(3) 0.01944(14) Uani 1 1 d . .
Se4 Se 0.40818(6) 0.10738(4) 0.04455(3) 0.01995(14) Uani 1 1 d . .
Se2 Se 0.70137(6) 0.13927(4) 0.15868(3) 0.01682(14) Uani 1 1 d . .
P2 P 0.46567(15) 0.08993(10) -0.04914(7) 0.0162(3) Uani 1 1 d . .
P1 P 0.55893(15) 0.11745(10) 0.22785(7) 0.0148(3) Uani 1 1 d . .
P3 P 0.91668(15) -0.08782(9) 0.10094(7) 0.0159(3) Uani 1 1 d . .
C5 C 0.6390(6) 0.0918(4) 0.3015(3) 0.0201(14) Uani 1 1 d . .
C6 C 0.5459(7) 0.0886(5) 0.3545(3) 0.0323(18) Uani 1 1 d . .
H6A H 0.4749 0.0540 0.3432 0.049 Uiso 1 1 calc R U
H6B H 0.5168 0.1445 0.3637 0.049 Uiso 1 1 calc R U
H6C H 0.5868 0.0653 0.3903 0.049 Uiso 1 1 calc R U
Se6 Se 0.86233(5) 0.01159(4) 0.03981(3) 0.01818(14) Uani 1 1 d . .
Cl1 Cl 0.46408(15) -0.12891(9) 0.07791(7) 0.0225(3) Uani 1 1 d . .
C8 C 0.6966(6) 0.0066(5) 0.2949(3) 0.0286(15) Uani 1 1 d . .
H8A H 0.7477 -0.0055 0.3306 0.043 Uiso 1 1 calc R U
H8B H 0.7488 0.0052 0.2584 0.043 Uiso 1 1 calc R U
H8C H 0.6306 -0.0348 0.2913 0.043 Uiso 1 1 calc R U
C22 C 1.0070(6) 0.0153(4) 0.1899(3) 0.0269(16) Uani 1 1 d . .
H22A H 0.9496 -0.0095 0.2191 0.040 Uiso 1 1 calc R U
H22B H 0.9636 0.0582 0.1668 0.040 Uiso 1 1 calc R U
H22C H 1.0775 0.0399 0.2115 0.040 Uiso 1 1 calc R U
C11 C 0.3772(7) 0.0172(5) -0.1564(3) 0.0356(18) Uani 1 1 d . .
H11A H 0.4351 -0.0285 -0.1494 0.053 Uiso 1 1 calc R U
H11B H 0.4197 0.0613 -0.1787 0.053 Uiso 1 1 calc R U
H11C H 0.3062 -0.0025 -0.1802 0.053 Uiso 1 1 calc R U
C24 C 1.1514(6) -0.0110(5) 0.1047(3) 0.0300(17) Uani 1 1 d . .
H24A H 1.2178 0.0132 0.1295 0.045 Uiso 1 1 calc R U
H24B H 1.1116 0.0324 0.0807 0.045 Uiso 1 1 calc R U
H24C H 1.1867 -0.0527 0.0776 0.045 Uiso 1 1 calc R U
C4 C 0.5198(8) 0.2818(4) 0.2633(3) 0.0301(18) Uani 1 1 d . .
H4A H 0.6010 0.2888 0.2438 0.045 Uiso 1 1 calc R U
H4B H 0.5317 0.2709 0.3067 0.045 Uiso 1 1 calc R U
H4C H 0.4706 0.3322 0.2582 0.045 Uiso 1 1 calc R U
C23 C 1.1126(7) -0.1216(5) 0.1828(3) 0.0350(17) Uani 1 1 d . .
H23A H 1.1732 -0.0989 0.2115 0.053 Uiso 1 1 calc R U
H23B H 1.1544 -0.1600 0.1552 0.053 Uiso 1 1 calc R U
H23C H 1.0474 -0.1509 0.2052 0.053 Uiso 1 1 calc R U
C1 C 0.4515(7) 0.2093(4) 0.2343(3) 0.0225(16) Uani 1 1 d . .
C2 C 0.4116(7) 0.2339(4) 0.1707(3) 0.0335(18) Uani 1 1 d . .
H2A H 0.3604 0.2838 0.1728 0.050 Uiso 1 1 calc R U
H2B H 0.3632 0.1890 0.1526 0.050 Uiso 1 1 calc R U
H2C H 0.4854 0.2447 0.1459 0.050 Uiso 1 1 calc R U
C17 C 0.9468(7) -0.1826(4) 0.0544(3) 0.0268(16) Uani 1 1 d . .
C20 C 0.8326(7) -0.1955(5) 0.0135(4) 0.0368(19) Uani 1 1 d . .
H20A H 0.8240 -0.1484 -0.0141 0.055 Uiso 1 1 calc R U
H20B H 0.7578 -0.2002 0.0387 0.055 Uiso 1 1 calc R U
H20C H 0.8433 -0.2462 -0.0102 0.055 Uiso 1 1 calc R U
C10 C 0.2744(7) -0.0208(4) -0.0598(3) 0.0309(18) Uani 1 1 d . .
H10A H 0.2366 -0.0002 -0.0224 0.046 Uiso 1 1 calc R U
H10B H 0.3397 -0.0608 -0.0499 0.046 Uiso 1 1 calc R U
H10C H 0.2107 -0.0477 -0.0847 0.046 Uiso 1 1 calc R U
C13 C 0.5327(7) 0.1909(4) -0.0760(3) 0.0269(16) Uani 1 1 d . .
C21 C 1.0545(6) -0.0515(4) 0.1463(3) 0.0214(15) Uani 1 1 d . .
C9 C 0.3306(6) 0.0509(4) -0.0949(3) 0.0236(15) Uani 1 1 d . .
C19 C 1.0606(7) -0.1714(5) 0.0142(4) 0.0357(18) Uani 1 1 d . .
H19A H 1.0638 -0.2160 -0.0158 0.054 Uiso 1 1 calc R U
H19B H 1.1359 -0.1728 0.0392 0.054 Uiso 1 1 calc R U
H19C H 1.0554 -0.1182 -0.0068 0.054 Uiso 1 1 calc R U
C14 C 0.5560(8) 0.1892(5) -0.1449(3) 0.040(2) Uani 1 1 d . .
H14A H 0.4764 0.1844 -0.1662 0.060 Uiso 1 1 calc R U
H14B H 0.6087 0.1418 -0.1550 0.060 Uiso 1 1 calc R U
H14C H 0.5978 0.2402 -0.1572 0.060 Uiso 1 1 calc R U
C16 C 0.6569(7) 0.2040(5) -0.0434(4) 0.0380(19) Uani 1 1 d . .
H16A H 0.6908 0.2581 -0.0543 0.057 Uiso 1 1 calc R U
H16B H 0.7155 0.1608 -0.0557 0.057 Uiso 1 1 calc R U
H16C H 0.6438 0.2014 0.0005 0.057 Uiso 1 1 calc R U
C3 C 0.3338(7) 0.1863(5) 0.2705(4) 0.0361(19) Uani 1 1 d . .
H3A H 0.2722 0.2306 0.2667 0.054 Uiso 1 1 calc R U
H3B H 0.3555 0.1789 0.3133 0.054 Uiso 1 1 calc R U
H3C H 0.2990 0.1348 0.2546 0.054 Uiso 1 1 calc R U
C7 C 0.7426(7) 0.1544(5) 0.3157(3) 0.0353(18) Uani 1 1 d . .
H7A H 0.7883 0.1365 0.3519 0.053 Uiso 1 1 calc R U
H7B H 0.7058 0.2088 0.3232 0.053 Uiso 1 1 calc R U
H7C H 0.7999 0.1579 0.2813 0.053 Uiso 1 1 calc R U
C12 C 0.2321(7) 0.1174(5) -0.1046(4) 0.041(2) Uani 1 1 d . .
H12A H 0.1582 0.0926 -0.1232 0.061 Uiso 1 1 calc R U
H12B H 0.2652 0.1603 -0.1315 0.061 Uiso 1 1 calc R U
H12C H 0.2096 0.1419 -0.0655 0.061 Uiso 1 1 calc R U
C15 C 0.4460(8) 0.2626(4) -0.0600(4) 0.038(2) Uani 1 1 d . .
H15A H 0.4332 0.2641 -0.0161 0.057 Uiso 1 1 calc R U
H15B H 0.3659 0.2549 -0.0804 0.057 Uiso 1 1 calc R U
H15C H 0.4835 0.3146 -0.0734 0.057 Uiso 1 1 calc R U
C18 C 0.9605(8) -0.2600(4) 0.0940(4) 0.044(2) Uani 1 1 d . .
H18A H 0.9669 -0.3089 0.0680 0.065 Uiso 1 1 calc R U
H18B H 0.8878 -0.2653 0.1205 0.065 Uiso 1 1 calc R U
H18C H 1.0358 -0.2553 0.1189 0.065 Uiso 1 1 calc R U

loop_
_atom_site_aniso_label
_atom_site_aniso_U_11
_atom_site_aniso_U_22
_atom_site_aniso_U_33
_atom_site_aniso_U_23
_atom_site_aniso_U_13
_atom_site_aniso_U_12
U1 0.01295(10) 0.01348(10) 0.01151(10) -0.00048(10) 0.00009(8) 0.00118(11)
Se3 0.0238(3) 0.0339(3) 0.0130(3) 0.0005(3) 0.0020(2) 0.0124(4)
Se1 0.0144(3) 0.0167(3) 0.0137(3) -0.0031(3) 0.0018(2) -0.0027(3)
Se5 0.0151(3) 0.0203(3) 0.0229(3) 0.0089(3) 0.0036(3) 0.0018(3)
Se4 0.0198(3) 0.0260(3) 0.0140(3) -0.0030(3) -0.0020(3) 0.0083(3)
Se2 0.0181(3) 0.0173(3) 0.0150(3) -0.0005(3) 0.0019(3) -0.0040(3)
P2 0.0169(9) 0.0189(8) 0.0129(8) 0.0014(6) -0.0019(7) 0.0006(7)
P1 0.0170(8) 0.0144(8) 0.0130(7) -0.0034(6) 0.0007(6) -0.0016(7)
P3 0.0123(8) 0.0166(8) 0.0187(8) 0.0003(6) 0.0001(6) 0.0016(6)
C5 0.023(4) 0.028(3) 0.009(3) -0.002(3) 0.000(3) -0.006(3)
C6 0.037(4) 0.045(5) 0.015(3) 0.001(3) 0.002(3) -0.001(4)
Se6 0.0147(3) 0.0248(3) 0.0150(3) 0.0044(3) 0.0015(2) 0.0009(3)
Cl1 0.0268(9) 0.0200(8) 0.0208(8) -0.0027(6) -0.0019(7) -0.0048(7)
C8 0.039(4) 0.028(4) 0.019(3) 0.002(3) -0.009(3) 0.004(4)
C22 0.023(4) 0.031(4) 0.026(3) -0.003(3) -0.008(3) -0.003(3)
C11 0.040(4) 0.047(5) 0.020(3) -0.005(3) -0.003(3) -0.015(4)
C24 0.018(3) 0.047(5) 0.025(3) -0.001(3) -0.002(3) -0.008(3)
C4 0.041(5) 0.021(4) 0.029(4) -0.009(3) -0.002(4) 0.000(3)
C23 0.031(4) 0.041(4) 0.033(4) 0.006(3) -0.008(3) 0.012(4)
C1 0.027(4) 0.018(3) 0.023(4) -0.008(3) 0.003(3) 0.006(3)
C2 0.038(5) 0.030(4) 0.032(4) -0.009(3) -0.009(3) 0.022(4)
C17 0.020(4) 0.023(3) 0.038(4) -0.013(3) 0.005(3) 0.002(3)
C20 0.027(4) 0.036(4) 0.048(5) -0.027(4) 0.005(4) -0.001(3)
C10 0.032(4) 0.035(4) 0.026(4) 0.002(3) -0.005(3) -0.014(3)
C13 0.030(4) 0.026(4) 0.025(4) 0.007(3) -0.009(3) -0.011(3)
C21 0.018(3) 0.028(4) 0.019(3) -0.002(3) -0.003(3) 0.001(3)
C9 0.022(4) 0.030(4) 0.019(4) 0.003(3) -0.004(3) -0.004(3)
C19 0.022(4) 0.040(4) 0.045(5) -0.019(4) 0.008(4) 0.001(3)
C14 0.045(5) 0.044(5) 0.032(4) 0.014(4) 0.004(4) -0.016(4)
C16 0.033(4) 0.040(4) 0.040(4) 0.007(4) -0.008(4) -0.017(4)
C3 0.029(4) 0.036(4) 0.043(5) -0.012(4) 0.011(4) 0.007(3)
C7 0.041(5) 0.037(4) 0.028(4) 0.001(3) -0.013(3) -0.012(4)
C12 0.026(4) 0.048(5) 0.048(5) 0.006(4) -0.020(3) 0.002(4)
C15 0.052(5) 0.022(4) 0.041(5) 0.005(3) -0.015(4) -0.003(4)
C18 0.040(5) 0.026(4) 0.065(6) -0.004(4) -0.002(4) 0.006(4)

loop_
_atom_type_symbol
_atom_type_description
_atom_type_scat_dispersion_real
_atom_type_scat_dispersion_imag
_atom_type_scat_source
C C 0.0033 0.0016 'International Tables Vol C Tables 4.2.6.8 and 6.1.1.4'
H H 0.0000 0.0000 'International Tables Vol C Tables 4.2.6.8 and 6.1.1.4'
P P 0.1023 0.0942 'International Tables Vol C Tables 4.2.6.8 and 6.1.1.4'
Cl Cl 0.1484 0.1585 'International Tables Vol C Tables 4.2.6.8 and 6.1.1.4'
Se Se -0.0929 2.2259 'International Tables Vol C Tables 4.2.6.8 and 6.1.1.4'
U U -9.6767 9.6646 'International Tables Vol C Tables 4.2.6.8 and 6.1.1.4'

loop_
_geom_angle_atom_site_label_1
_geom_angle_atom_site_label_2
_geom_angle_atom_site_label_3
_geom_angle
Cl1 U1 Se4 91.46(4)
Cl1 U1 Se5 82.57(4)
Se4 U1 Se5 163.590(19)
Cl1 U1 Se6 125.48(4)
Se4 U1 Se6 121.95(2)
Se5 U1 Se6 73.360(19)
Cl1 U1 Se2 149.68(4)
Se4 U1 Se2 87.83(2)
Se5 U1 Se2 89.68(2)
Se6 U1 Se2 79.241(19)
Cl1 U1 Se1 77.42(4)
Se4 U1 Se1 79.175(19)
Se5 U1 Se1 84.599(19)
Se6 U1 Se1 144.217(17)
Se2 U1 Se1 72.675(18)
Cl1 U1 Se3 85.77(4)
Se4 U1 Se3 72.508(18)
Se5 U1 Se3 121.94(2)
Se6 U1 Se3 68.394(17)
Se2 U1 Se3 122.58(2)
Se1 U1 Se3 146.559(19)
P2 Se3 U1 89.44(5)
P1 Se1 U1 90.53(4)
P3 Se5 U1 89.48(5)
P2 Se4 U1 91.04(5)
P1 Se2 U1 90.45(4)
C9 P2 C13 114.8(3)
C9 P2 Se3 109.4(2)
C13 P2 Se3 109.1(2)
C9 P2 Se4 109.5(2)
C13 P2 Se4 107.2(2)
Se3 P2 Se4 106.56(7)
C5 P1 C1 112.8(3)
C5 P1 Se1 109.6(2)
C1 P1 Se1 108.8(2)
C5 P1 Se2 108.4(2)
C1 P1 Se2 110.6(2)
Se1 P1 Se2 106.34(7)
C17 P3 C21 114.3(3)
C17 P3 Se5 107.5(2)
C21 P3 Se5 111.2(2)
C17 P3 Se6 108.2(2)
C21 P3 Se6 108.0(2)
Se5 P3 Se6 107.52(7)
C8 C5 C6 107.9(5)
C8 C5 C7 108.8(6)
C6 C5 C7 109.7(6)
C8 C5 P1 107.7(4)
C6 C5 P1 111.4(4)
C7 C5 P1 111.2(5)
P3 Se6 U1 88.97(5)
C2 C1 C4 108.8(6)
C2 C1 C3 108.0(6)
C4 C1 C3 111.3(5)
C2 C1 P1 108.1(4)
C4 C1 P1 110.1(5)
C3 C1 P1 110.5(5)
C19 C17 C20 108.4(6)
C19 C17 C18 110.6(6)
C20 C17 C18 107.4(6)
C19 C17 P3 111.1(5)
C20 C17 P3 107.2(4)
C18 C17 P3 111.9(5)
C15 C13 C16 108.5(6)
C15 C13 C14 109.9(6)
C16 C13 C14 108.9(6)
C15 C13 P2 110.7(5)
C16 C13 P2 107.8(5)
C14 C13 P2 110.9(5)
C23 C21 C22 109.3(5)
C23 C21 C24 110.8(6)
C22 C21 C24 107.4(6)
C23 C21 P3 111.7(5)
C22 C21 P3 106.9(4)
C24 C21 P3 110.6(4)
C10 C9 C12 109.6(6)
C10 C9 C11 107.7(6)
C12 C9 C11 110.5(6)
C10 C9 P2 107.0(4)
C12 C9 P2 112.0(5)
C11 C9 P2 109.9(5)

loop_
_geom_bond_atom_site_label_1
_geom_bond_atom_site_label_2
_geom_bond_distance
U1 Cl1 2.5862(15)
U1 Se4 2.9136(7)
U1 Se5 2.9328(7)
U1 Se6 2.9483(7)
U1 Se2 2.9508(7)
U1 Se1 2.9549(7)
U1 Se3 2.9773(7)
Se3 P2 2.1710(17)
Se1 P1 2.1811(17)
Se5 P3 2.1752(17)
Se4 P2 2.1757(17)
Se2 P1 2.1909(17)
P2 C9 1.878(7)
P2 C13 1.884(7)
P1 C5 1.884(6)
P1 C1 1.889(7)
P3 C17 1.876(7)
P3 C21 1.882(7)
P3 Se6 2.1805(17)
C5 C8 1.521(10)
C5 C6 1.540(9)
C5 C7 1.539(9)
C22 C21 1.535(9)
C11 C9 1.547(9)
C24 C21 1.535(9)
C4 C1 1.526(9)
C23 C21 1.527(9)
C1 C2 1.519(9)
C1 C3 1.543(10)
C17 C19 1.523(10)
C17 C20 1.538(10)
C17 C18 1.536(10)
C10 C9 1.521(9)
C13 C15 1.530(11)
C13 C16 1.532(9)
C13 C14 1.539(10)
C9 C12 1.526(10)
